data_1514197
loop_
_publ_author_name
'Jiang, Ting'
'Zhang, Ping'
'Yu, Changjiang'
'Yin, Jian'
'Jiao, Lijuan'
'Dai, En'
'Wang, Jun'
'Wei, Yun'
'Mu, Xiaolong'
'Hao, Erhong'

_publ_section_title
;
 Straightforward Synthesis of Oligopyrroles through a Regioselective SNAr
 Reaction of Pyrroles and Halogenated Boron Dipyrrins.
;
_journal_issue 7
_journal_name_full 'Organic letters'
_journal_page_first 1952
_journal_page_last 1955
_journal_paper_doi 10.1021/ol500507f
_journal_volume 16
_journal_year 2014
_chemical_formula_sum 'C27 H23 B Cl2 F2 N4'
_chemical_formula_weight 523.20
_chemical_name_systematic
; 
 ? 
;
_space_group_IT_number 15
_symmetry_cell_setting monoclinic
_symmetry_space_group_name_Hall '-C 2yc'
_symmetry_space_group_name_H-M 'C 1 2/c 1'
_atom_sites_solution_hydrogens geom
_atom_sites_solution_primary direct
_atom_sites_solution_secondary difmap
_audit_creation_method SHELXL-97
_cell_angle_alpha 90.00
_cell_angle_beta 106.6760(10)
_cell_angle_gamma 90.00
_cell_formula_units_Z 8
_cell_length_a 27.109(3)
_cell_length_b 5.0418(5)
_cell_length_c 37.898(4)
_cell_measurement_reflns_used 5837
_cell_measurement_temperature 293(2)
_cell_measurement_theta_max 26.24
_cell_measurement_theta_min 2.24
_cell_volume 4962.0(9)
_computing_cell_refinement 'Bruker SMART'
_computing_data_collection 'Bruker SMART'
_computing_data_reduction 'Bruker SAINT'
_computing_molecular_graphics 'Bruker SHELXTL'
_computing_publication_material 'Bruker SHELXTL'
_computing_structure_refinement 'SHELXL-97 (Sheldrick, 1997)'
_computing_structure_solution 'SHELXS-97 (Sheldrick, 1990)'
_diffrn_ambient_temperature 293(2)
_diffrn_measured_fraction_theta_full 0.997
_diffrn_measured_fraction_theta_max 0.997
_diffrn_measurement_device_type 'CCD area detector'
_diffrn_measurement_method 'phi and omega scans'
_diffrn_radiation_monochromator graphite
_diffrn_radiation_source 'fine-focus sealed tube'
_diffrn_radiation_type MoK\a
_diffrn_radiation_wavelength 0.71073
_diffrn_reflns_av_R_equivalents 0.0342
_diffrn_reflns_av_sigmaI/netI 0.0355
_diffrn_reflns_limit_h_max 34
_diffrn_reflns_limit_h_min -32
_diffrn_reflns_limit_k_max 6
_diffrn_reflns_limit_k_min -6
_diffrn_reflns_limit_l_max 49
_diffrn_reflns_limit_l_min -48
_diffrn_reflns_number 20248
_diffrn_reflns_theta_full 27.58
_diffrn_reflns_theta_max 27.58
_diffrn_reflns_theta_min 1.57
_exptl_absorpt_coefficient_mu 0.301
_exptl_absorpt_correction_T_max 0.9705
_exptl_absorpt_correction_T_min 0.9619
_exptl_absorpt_correction_type multi-scan
_exptl_crystal_colour blue
_exptl_crystal_density_diffrn 1.401
_exptl_crystal_density_method 'not measured'
_exptl_crystal_description block
_exptl_crystal_F_000 2160
_exptl_crystal_size_max 0.13
_exptl_crystal_size_mid 0.12
_exptl_crystal_size_min 0.10
_refine_diff_density_max 0.535
_refine_diff_density_min -0.583
_refine_diff_density_rms 0.050
_refine_ls_extinction_method none
_refine_ls_goodness_of_fit_ref 1.087
_refine_ls_hydrogen_treatment mixed
_refine_ls_matrix_type full
_refine_ls_number_parameters 365
_refine_ls_number_reflns 5730
_refine_ls_number_restraints 36
_refine_ls_restrained_S_all 1.091
_refine_ls_R_factor_all 0.0802
_refine_ls_R_factor_gt 0.0521
_refine_ls_shift/su_max 0.039
_refine_ls_shift/su_mean 0.001
_refine_ls_structure_factor_coef Fsqd
_refine_ls_weighting_details 'calc w=1/[\s^2^(Fo^2^)+(0.1000P)^2^+0.3283P] where P=(Fo^2^+2Fc^2^)/3'
_refine_ls_weighting_scheme calc
_refine_ls_wR_factor_gt 0.1539
_refine_ls_wR_factor_ref 0.1744
_reflns_number_gt 3895
_reflns_number_total 5730
_reflns_threshold_expression >2sigma(I)
_cod_data_source_file ol500507f_si_002.cif
_cod_data_source_block 140103a_0m
_cod_depositor_comments
;
The following automatic conversions were performed:

'_symmetry_cell_setting' value 'Monoclinic' changed to 'monoclinic'
according to
/usr/data/users/saulius/automatic-downloads/rss-feeds/ACS/lib/dictionaries/cif_core.dic
dictionary named 'cif_core.dic' version 2.4.2 from 2011-04-26.

Automatic conversion script
Id: cif_fix_values 2281 2013-09-26 08:29:07Z andrius 

 Adding full bibliography for
 ./tmp-cod-update-bibliographies-8800/cifs/1514197.cif.
;
_cod_original_cell_volume 4962.0(8)
_cod_original_sg_symbol_H-M C2/c
_cod_database_code 1514197

loop_
_symmetry_equiv_pos_as_xyz
'x, y, z'
'-x, y, -z+1/2'
'x+1/2, y+1/2, z'
'-x+1/2, y+1/2, -z+1/2'
'-x, -y, -z'
'x, -y, z-1/2'
'-x+1/2, -y+1/2, -z'
'x+1/2, -y+1/2, z-1/2'

loop_
_atom_site_label
_atom_site_type_symbol
_atom_site_fract_x
_atom_site_fract_y
_atom_site_fract_z
_atom_site_U_iso_or_equiv
_atom_site_adp_type
_atom_site_occupancy
_atom_site_symmetry_multiplicity
_atom_site_calc_flag
_atom_site_refinement_flags
_atom_site_disorder_assembly
_atom_site_disorder_group
B1 B 0.16916(9) 0.3427(5) 0.14196(6) 0.0338(5) Uani 1 1 d . . .
C1 C 0.29300(9) 0.2727(5) 0.24589(6) 0.0442(5) Uani 1 1 d . . .
H1 H 0.2920 0.3875 0.2649 0.053 Uiso 1 1 calc R . .
C2 C 0.32329(9) 0.0550(5) 0.24924(6) 0.0455(5) Uani 1 1 d . . .
H2 H 0.3464 -0.0068 0.2708 0.055 Uiso 1 1 calc R . .
C3 C 0.31334(8) -0.0597(5) 0.21427(6) 0.0415(5) Uani 1 1 d . . .
H3 H 0.3289 -0.2113 0.2084 0.050 Uiso 1 1 calc R . .
C4 C 0.27604(8) 0.0936(4) 0.18986(5) 0.0350(4) Uani 1 1 d . . .
C5 C 0.25407(8) 0.0630(4) 0.15075(5) 0.0357(5) Uani 1 1 d . . .
C6 C 0.27467(9) -0.0917(5) 0.12683(6) 0.0449(5) Uani 1 1 d . . .
C7 C 0.24527(9) -0.0554(5) 0.09165(6) 0.0490(6) Uani 1 1 d . . .
H7 H 0.2509 -0.1303 0.0707 0.059 Uiso 1 1 calc R . .
C8 C 0.20482(8) 0.1156(5) 0.09257(5) 0.0413(5) Uani 1 1 d . . .
C9 C 0.16359(9) 0.2014(5) 0.06414(6) 0.0443(5) Uani 1 1 d . A .
C10 C 0.12357(9) 0.3447(5) 0.07161(5) 0.0454(6) Uani 1 1 d . . .
C11 C 0.07772(10) 0.4386(6) 0.04760(6) 0.0562(7) Uani 1 1 d . . .
H11 H 0.0682 0.4326 0.0220 0.067 Uiso 1 1 calc R . .
C12 C 0.04965(10) 0.5410(6) 0.06910(6) 0.0589(7) Uani 1 1 d . . .
C13 C 0.07754(8) 0.5143(5) 0.10662(6) 0.0439(5) Uani 1 1 d . . .
C14 C 0.05886(8) 0.5845(5) 0.13740(5) 0.0407(5) Uani 1 1 d . . .
C15 C 0.01364(8) 0.5032(5) 0.14383(6) 0.0437(5) Uani 1 1 d . . .
C16 C 0.01027(8) 0.6364(5) 0.17612(6) 0.0437(5) Uani 1 1 d . . .
C17 C 0.05269(8) 0.7959(5) 0.18792(6) 0.0408(5) Uani 1 1 d . . .
C18 C -0.02315(11) 0.2995(6) 0.12253(8) 0.0670(8) Uani 1 1 d . . .
H18A H -0.0539 0.3855 0.1080 0.100 Uiso 1 1 calc R . .
H18B H -0.0317 0.1774 0.1393 0.100 Uiso 1 1 calc R . .
H18C H -0.0074 0.2047 0.1066 0.100 Uiso 1 1 calc R . .
C19 C -0.03257(10) 0.6019(6) 0.19363(8) 0.0634(7) Uani 1 1 d . . .
H19A H -0.0423 0.4162 0.1923 0.076 Uiso 1 1 calc R . .
H19B H -0.0198 0.6491 0.2195 0.076 Uiso 1 1 calc R . .
C20 C -0.07922(13) 0.7635(7) 0.17637(11) 0.0865(10) Uani 1 1 d . . .
H20A H -0.0712 0.9483 0.1807 0.130 Uiso 1 1 calc R . .
H20B H -0.1062 0.7161 0.1870 0.130 Uiso 1 1 calc R . .
H20C H -0.0904 0.7304 0.1503 0.130 Uiso 1 1 calc R . .
C21 C 0.06753(10) 0.9911(5) 0.21877(7) 0.0561(6) Uani 1 1 d . . .
H21A H 0.0952 0.9198 0.2383 0.084 Uiso 1 1 calc R . .
H21B H 0.0384 1.0258 0.2277 0.084 Uiso 1 1 calc R . .
H21C H 0.0785 1.1532 0.2101 0.084 Uiso 1 1 calc R . .
C22 C 0.16007(9) 0.1361(5) 0.02524(6) 0.0487(6) Uani 1 1 d D . .
C23 C 0.1601(2) 0.3368(12) -0.00085(13) 0.0586(16) Uani 0.481(4) 1 d PD A 1
H23 H 0.1643 0.5122 0.0070 0.070 Uiso 0.481(4) 1 calc PR A 1
C24 C 0.1543(3) 0.2828(13) -0.03700(14) 0.0699(19) Uani 0.481(4) 1 d PD A 1
H24 H 0.1525 0.4191 -0.0539 0.084 Uiso 0.481(4) 1 calc PR A 1
C23' C 0.2014(2) 0.1871(12) 0.01204(14) 0.0710(17) Uani 0.519(4) 1 d PD A 2
H23' H 0.2316 0.2596 0.0273 0.085 Uiso 0.519(4) 1 calc PR A 2
C24' C 0.1974(3) 0.1286(16) -0.02440(15) 0.097(3) Uani 0.519(4) 1 d PD A 2
H24' H 0.2254 0.1579 -0.0335 0.117 Uiso 0.519(4) 1 calc PR A 2
C25 C 0.15107(17) 0.0245(9) -0.04792(8) 0.1014(14) Uani 1 1 d D . .
H25 H 0.1507 -0.0151 -0.0720 0.122 Uiso 1 1 calc R A 1
C26 C 0.1485(4) -0.1765(15) -0.02480(17) 0.098(3) Uani 0.481(4) 1 d PD A 1
H26 H 0.1417 -0.3490 -0.0335 0.117 Uiso 0.481(4) 1 calc PR A 1
C27 C 0.1563(3) -0.1182(13) 0.01248(16) 0.079(2) Uani 0.481(4) 1 d PD A 1
H27 H 0.1590 -0.2571 0.0291 0.094 Uiso 0.481(4) 1 calc PR A 1
C26' C 0.1128(2) -0.0389(15) -0.03326(14) 0.088(2) Uani 0.519(4) 1 d PD A 2
H26' H 0.0835 -0.1223 -0.0480 0.105 Uiso 0.519(4) 1 calc PR A 2
C27' C 0.11588(19) 0.0162(11) 0.00289(12) 0.0614(15) Uani 0.519(4) 1 d PD A 2
H27' H 0.0887 -0.0263 0.0123 0.074 Uiso 0.519(4) 1 calc PR A 2
Cl1 Cl 0.32742(3) -0.29560(17) 0.139582(19) 0.0734(3) Uani 1 1 d . . .
Cl2 Cl -0.00867(3) 0.6994(2) 0.053526(19) 0.0862(3) Uani 1 1 d . . .
F1 F 0.15414(5) 0.1961(2) 0.16794(3) 0.0407(3) Uani 1 1 d . . .
F2 F 0.18930(5) 0.5838(2) 0.15771(3) 0.0438(3) Uani 1 1 d . . .
N1 N 0.26427(7) 0.2955(4) 0.21024(5) 0.0410(4) Uani 1 1 d . . .
H1A H 0.2420 0.4183 0.2017 0.049 Uiso 1 1 calc R . .
N2 N 0.21087(7) 0.1849(3) 0.12944(4) 0.0350(4) Uani 1 1 d . . .
N3 N 0.12330(7) 0.3966(4) 0.10759(4) 0.0410(4) Uani 1 1 d . . .
N4 N 0.08268(7) 0.7594(4) 0.16479(5) 0.0415(4) Uani 1 1 d . . .
H4 H 0.1119 0.8343 0.1670 0.050 Uiso 1 1 calc R . .

loop_
_atom_site_aniso_label
_atom_site_aniso_U_11
_atom_site_aniso_U_22
_atom_site_aniso_U_33
_atom_site_aniso_U_23
_atom_site_aniso_U_13
_atom_site_aniso_U_12
B1 0.0332(12) 0.0362(13) 0.0300(10) -0.0026(9) 0.0059(9) -0.0009(9)
C1 0.0414(12) 0.0512(14) 0.0353(10) -0.0043(9) 0.0034(9) -0.0022(10)
C2 0.0384(12) 0.0540(15) 0.0383(11) 0.0046(10) 0.0020(9) 0.0002(11)
C3 0.0388(12) 0.0419(13) 0.0427(11) 0.0045(9) 0.0098(9) 0.0048(10)
C4 0.0299(10) 0.0364(11) 0.0371(10) -0.0009(8) 0.0072(8) -0.0026(8)
C5 0.0315(10) 0.0378(11) 0.0380(10) 0.0007(8) 0.0103(8) 0.0000(9)
C6 0.0410(12) 0.0511(14) 0.0422(11) -0.0016(10) 0.0110(9) 0.0089(10)
C7 0.0521(14) 0.0568(15) 0.0403(11) -0.0068(10) 0.0168(10) 0.0095(12)
C8 0.0400(12) 0.0503(14) 0.0330(10) -0.0027(9) 0.0098(9) 0.0026(10)
C9 0.0464(13) 0.0520(14) 0.0339(10) -0.0032(9) 0.0108(9) 0.0023(11)
C10 0.0466(13) 0.0570(14) 0.0300(10) -0.0025(10) 0.0066(9) 0.0103(11)
C11 0.0528(15) 0.0776(18) 0.0316(10) -0.0039(11) 0.0012(10) 0.0163(13)
C12 0.0464(14) 0.084(2) 0.0387(12) -0.0034(12) -0.0006(10) 0.0211(14)
C13 0.0349(11) 0.0537(14) 0.0374(10) -0.0046(10) 0.0015(9) 0.0064(10)
C14 0.0347(11) 0.0476(13) 0.0356(10) -0.0030(9) 0.0031(8) 0.0054(10)
C15 0.0346(11) 0.0473(13) 0.0452(11) -0.0021(10) 0.0050(9) 0.0009(10)
C16 0.0357(12) 0.0509(14) 0.0432(11) 0.0001(10) 0.0091(9) 0.0053(10)
C17 0.0379(12) 0.0455(13) 0.0380(10) -0.0014(9) 0.0092(9) 0.0047(10)
C18 0.0554(17) 0.0713(19) 0.0684(17) -0.0176(14) 0.0083(13) -0.0172(14)
C19 0.0495(15) 0.082(2) 0.0604(15) -0.0051(14) 0.0196(12) -0.0037(14)
C20 0.0583(19) 0.085(2) 0.125(3) 0.020(2) 0.041(2) 0.0136(17)
C21 0.0579(15) 0.0597(16) 0.0480(13) -0.0135(11) 0.0108(11) 0.0014(13)
C22 0.0512(14) 0.0616(16) 0.0323(10) -0.0037(10) 0.0103(10) 0.0114(12)
C23 0.069(4) 0.063(4) 0.043(3) 0.002(2) 0.014(3) 0.015(3)
C24 0.081(4) 0.093(5) 0.037(3) 0.004(3) 0.018(3) 0.010(4)
C23' 0.080(4) 0.087(4) 0.051(3) 0.000(3) 0.027(3) 0.014(3)
C24' 0.118(6) 0.139(7) 0.049(3) 0.012(4) 0.048(4) 0.041(5)
C25 0.132(3) 0.131(4) 0.0370(15) -0.0108(19) 0.0172(19) 0.052(3)
C26 0.154(9) 0.076(5) 0.056(4) -0.019(4) 0.017(4) 0.009(5)
C27 0.110(6) 0.072(4) 0.055(3) -0.007(3) 0.026(4) -0.013(4)
C26' 0.086(5) 0.116(6) 0.042(3) -0.029(3) -0.010(3) 0.050(4)
C27' 0.051(3) 0.077(4) 0.043(2) -0.015(2) -0.007(2) 0.022(3)
Cl1 0.0661(5) 0.0946(6) 0.0563(4) -0.0058(3) 0.0126(3) 0.0432(4)
Cl2 0.0625(5) 0.1335(8) 0.0494(4) -0.0024(4) -0.0049(3) 0.0489(5)
F1 0.0393(7) 0.0478(8) 0.0358(6) 0.0005(5) 0.0121(5) -0.0031(5)
F2 0.0402(7) 0.0362(7) 0.0492(7) -0.0057(5) 0.0036(5) -0.0014(5)
N1 0.0367(10) 0.0436(10) 0.0372(9) -0.0017(8) 0.0016(7) 0.0054(8)
N2 0.0350(9) 0.0384(10) 0.0303(8) -0.0008(7) 0.0071(7) 0.0025(7)
N3 0.0368(10) 0.0525(11) 0.0309(8) -0.0040(8) 0.0051(7) 0.0059(8)
N4 0.0306(9) 0.0505(11) 0.0399(9) -0.0048(8) 0.0048(7) -0.0031(8)

loop_
_atom_type_symbol
_atom_type_description
_atom_type_scat_dispersion_real
_atom_type_scat_dispersion_imag
_atom_type_scat_source
C C 0.0033 0.0016 'International Tables Vol C Tables 4.2.6.8 and 6.1.1.4'
H H 0.0000 0.0000 'International Tables Vol C Tables 4.2.6.8 and 6.1.1.4'
B B 0.0013 0.0007 'International Tables Vol C Tables 4.2.6.8 and 6.1.1.4'
N N 0.0061 0.0033 'International Tables Vol C Tables 4.2.6.8 and 6.1.1.4'
F F 0.0171 0.0103 'International Tables Vol C Tables 4.2.6.8 and 6.1.1.4'
Cl Cl 0.1484 0.1585 'International Tables Vol C Tables 4.2.6.8 and 6.1.1.4'

loop_
_geom_angle_atom_site_label_1
_geom_angle_atom_site_label_2
_geom_angle_atom_site_label_3
_geom_angle
F1 B1 F2 108.68(16)
F1 B1 N3 111.35(17)
F2 B1 N3 109.21(17)
F1 B1 N2 109.29(17)
F2 B1 N2 110.19(17)
N3 B1 N2 108.11(16)
C2 C1 N1 108.7(2)
C2 C1 H1 125.6
N1 C1 H1 125.6
C1 C2 C3 107.41(19)
C1 C2 H2 126.3
C3 C2 H2 126.3
C4 C3 C2 107.8(2)
C4 C3 H3 126.1
C2 C3 H3 126.1
N1 C4 C3 106.27(17)
N1 C4 C5 124.50(18)
C3 C4 C5 129.2(2)
N2 C5 C6 107.26(17)
N2 C5 C4 126.38(18)
C6 C5 C4 126.30(19)
C7 C6 C5 108.9(2)
C7 C6 Cl1 124.47(18)
C5 C6 Cl1 126.59(17)
C6 C7 C8 107.56(19)
C6 C7 H7 126.2
C8 C7 H7 126.2
C9 C8 C7 129.5(2)
C9 C8 N2 122.4(2)
C7 C8 N2 107.99(18)
C8 C9 C10 120.34(19)
C8 C9 C22 120.8(2)
C10 C9 C22 118.8(2)
N3 C10 C11 108.75(19)
N3 C10 C9 121.22(19)
C11 C10 C9 129.8(2)
C12 C11 C10 106.5(2)
C12 C11 H11 126.8
C10 C11 H11 126.8
C11 C12 C13 109.6(2)
C11 C12 Cl2 125.89(18)
C13 C12 Cl2 124.35(19)
N3 C13 C12 106.7(2)
N3 C13 C14 127.70(18)
C12 C13 C14 125.4(2)
N4 C14 C15 107.83(19)
N4 C14 C13 124.8(2)
C15 C14 C13 127.3(2)
C14 C15 C16 106.96(19)
C14 C15 C18 126.7(2)
C16 C15 C18 126.2(2)
C17 C16 C15 107.7(2)
C17 C16 C19 127.3(2)
C15 C16 C19 125.0(2)
N4 C17 C16 108.03(19)
N4 C17 C21 121.0(2)
C16 C17 C21 131.0(2)
C15 C18 H18A 109.5
C15 C18 H18B 109.5
H18A C18 H18B 109.5
C15 C18 H18C 109.5
H18A C18 H18C 109.5
H18B C18 H18C 109.5
C20 C19 C16 114.1(2)
C20 C19 H19A 108.7
C16 C19 H19A 108.7
C20 C19 H19B 108.7
C16 C19 H19B 108.7
H19A C19 H19B 107.6
C19 C20 H20A 109.5
C19 C20 H20B 109.5
H20A C20 H20B 109.5
C19 C20 H20C 109.5
H20A C20 H20C 109.5
H20B C20 H20C 109.5
C17 C21 H21A 109.5
C17 C21 H21B 109.5
H21A C21 H21B 109.5
C17 C21 H21C 109.5
H21A C21 H21C 109.5
H21B C21 H21C 109.5
C27 C22 C23' 91.9(4)
C27 C22 C27' 54.0(4)
C23' C22 C27' 120.6(4)
C27 C22 C23 116.1(4)
C23' C22 C23 56.5(3)
C27' C22 C23 93.4(4)
C27 C22 C9 122.5(3)
C23' C22 C9 119.4(3)
C27' C22 C9 119.9(3)
C23 C22 C9 121.5(3)
C24 C23 C22 122.5(5)
C24 C23 H23 118.7
C22 C23 H23 118.7
C23 C24 C25 118.4(5)
C23 C24 H24 120.8
C25 C24 H24 120.8
C22 C23' C24' 118.9(5)
C22 C23' H23' 120.6
C24' C23' H23' 120.6
C23' C24' C25 120.5(5)
C23' C24' H24' 119.7
C25 C24' H24' 119.7
C26' C25 C26 50.7(5)
C26' C25 C24 95.2(5)
C26 C25 C24 122.0(4)
C26' C25 C24' 118.5(4)
C26 C25 C24' 94.1(5)
C24 C25 C24' 59.1(4)
C26' C25 H25 124.0
C26 C25 H25 119.0
C24 C25 H25 119.0
C24' C25 H25 117.1
C25 C26 C27 118.4(6)
C25 C26 H26 120.8
C27 C26 H26 120.8
C22 C27 C26 122.0(6)
C22 C27 H27 119.0
C26 C27 H27 119.0
C25 C26' C27' 121.9(5)
C25 C26' H26' 119.0
C27' C26' H26' 119.0
C26' C27' C22 119.3(5)
C26' C27' H27' 120.4
C22 C27' H27' 120.4
C1 N1 C4 109.78(18)
C1 N1 H1A 125.1
C4 N1 H1A 125.1
C5 N2 C8 108.21(17)
C5 N2 B1 128.53(16)
C8 N2 B1 122.74(16)
C13 N3 C10 108.39(17)
C13 N3 B1 127.16(17)
C10 N3 B1 124.35(18)
C17 N4 C14 109.48(18)
C17 N4 H4 125.3
C14 N4 H4 125.3

loop_
_geom_bond_atom_site_label_1
_geom_bond_atom_site_label_2
_geom_bond_distance
B1 F1 1.383(3)
B1 F2 1.395(3)
B1 N3 1.545(3)
B1 N2 1.563(3)
C1 C2 1.355(3)
C1 N1 1.357(3)
C1 H1 0.9300
C2 C3 1.399(3)
C2 H2 0.9300
C3 C4 1.393(3)
C3 H3 0.9300
C4 N1 1.370(3)
C4 C5 1.438(3)
C5 N2 1.364(3)
C5 C6 1.426(3)
C6 C7 1.355(3)
C6 Cl1 1.714(2)
C7 C8 1.403(3)
C7 H7 0.9300
C8 C9 1.381(3)
C8 N2 1.404(2)
C9 C10 1.399(3)
C9 C22 1.486(3)
C10 N3 1.391(3)
C10 C11 1.396(3)
C11 C12 1.366(3)
C11 H11 0.9300
C12 C13 1.412(3)
C12 Cl2 1.718(2)
C13 N3 1.366(3)
C13 C14 1.443(3)
C14 N4 1.374(3)
C14 C15 1.379(3)
C15 C16 1.422(3)
C15 C18 1.497(3)
C16 C17 1.369(3)
C16 C19 1.504(3)
C17 N4 1.368(3)
C17 C21 1.492(3)
C18 H18A 0.9600
C18 H18B 0.9600
C18 H18C 0.9600
C19 C20 1.489(4)
C19 H19A 0.9700
C19 H19B 0.9700
C20 H20A 0.9600
C20 H20B 0.9600
C20 H20C 0.9600
C21 H21A 0.9600
C21 H21B 0.9600
C21 H21C 0.9600
C22 C27 1.364(6)
C22 C23' 1.377(6)
C22 C27' 1.391(5)
C22 C23 1.415(6)
C23 C24 1.360(6)
C23 H23 0.9300
C24 C25 1.362(7)
C24 H24 0.9300
C23' C24' 1.386(6)
C23' H23' 0.9300
C24' C25 1.416(8)
C24' H24' 0.9300
C25 C26' 1.348(7)
C25 C26 1.354(8)
C25 H25 0.9300
C26 C27 1.399(7)
C26 H26 0.9300
C27 H27 0.9300
C26' C27' 1.377(6)
C26' H26' 0.9300
C27' H27' 0.9300
N1 H1A 0.8600
N4 H4 0.8600
